data_4343959
loop_
_publ_author_name
'Nishikawa, Takuya'
'Fukuoka, Hiroshi'
'Inumaru, Kei'

_publ_section_title
;
 High-Pressure Synthesis and Electronic Structure of a New Superconducting
 Strontium Germanide (SrGe3) Containing Ge2 Dumbbells.
;
_journal_issue 15
_journal_name_full 'Inorganic chemistry'
_journal_page_first 7433
_journal_page_last 7437
_journal_paper_doi 10.1021/acs.inorgchem.5b00989
_journal_volume 54
_journal_year 2015
_chemical_formula_sum 'Ge3 Sr'
_chemical_formula_weight 305.39
_space_group_crystal_system tetragonal
_space_group_IT_number 139
_space_group_name_Hall '-I 4 2'
_space_group_name_H-M_alt 'I 4/m m m'
_symmetry_space_group_name_Hall '-I 4 2'
_symmetry_space_group_name_H-M 'I 4/m m m'
_audit_creation_method SHELXL-2014/6
_cell_angle_alpha 90
_cell_angle_beta 90
_cell_angle_gamma 90
_cell_formula_units_Z 8
_cell_length_a 7.7800(8)
_cell_length_b 7.7800(8)
_cell_length_c 12.0561(13)
_cell_measurement_temperature 296(2)
_cell_volume 729.74(13)
_computing_structure_refinement 'SHELXL-2014/6 (Sheldrick, 2014)'
_diffrn_ambient_temperature 296
_diffrn_detector_area_resol_mean 8.333
_diffrn_measured_fraction_theta_full 0.996
_diffrn_measured_fraction_theta_max 0.996
_diffrn_measurement_device_type 'Bruker APEX-II CCD'
_diffrn_radiation_type MoK\a
_diffrn_radiation_wavelength 0.71073
_diffrn_reflns_av_R_equivalents 0.0156
_diffrn_reflns_av_unetI/netI 0.0096
_diffrn_reflns_laue_measured_fraction_full 0.996
_diffrn_reflns_laue_measured_fraction_max 0.996
_diffrn_reflns_limit_h_max 10
_diffrn_reflns_limit_h_min -8
_diffrn_reflns_limit_k_max 6
_diffrn_reflns_limit_k_min -10
_diffrn_reflns_limit_l_max 15
_diffrn_reflns_limit_l_min -14
_diffrn_reflns_number 2082
_diffrn_reflns_point_group_measured_fraction_full 0.996
_diffrn_reflns_point_group_measured_fraction_max 0.996
_diffrn_reflns_theta_full 25.242
_diffrn_reflns_theta_max 27.423
_diffrn_reflns_theta_min 3.116
_exptl_absorpt_coefficient_mu 38.743
_exptl_absorpt_correction_T_max 1.0
_exptl_absorpt_correction_T_min 0.634
_exptl_absorpt_correction_type multi-scan
_exptl_absorpt_process_details 'SADABS Sheldrick 1996'
_exptl_crystal_colour black
_exptl_crystal_density_diffrn 5.559
_exptl_crystal_description chunk
_exptl_crystal_F_000 1072
_exptl_crystal_size_max 0.75
_exptl_crystal_size_mid 0.05
_exptl_crystal_size_min 0.05
_refine_diff_density_max 2.462
_refine_diff_density_min -0.325
_refine_diff_density_rms 0.102
_refine_ls_extinction_method none
_refine_ls_goodness_of_fit_ref 1.173
_refine_ls_hydrogen_treatment undef
_refine_ls_matrix_type full
_refine_ls_number_parameters 16
_refine_ls_number_reflns 280
_refine_ls_number_restraints 0
_refine_ls_restrained_S_all 1.173
_refine_ls_R_factor_all 0.0117
_refine_ls_R_factor_gt 0.0110
_refine_ls_shift/su_max 0.000
_refine_ls_shift/su_mean 0.000
_refine_ls_structure_factor_coef Fsqd
_refine_ls_weighting_details 'w=1/[\s^2^(Fo^2^)+(0.0094P)^2^+2.5464P] where P=(Fo^2^+2Fc^2^)/3'
_refine_ls_weighting_scheme calc
_refine_ls_wR_factor_gt 0.0258
_refine_ls_wR_factor_ref 0.0262
_reflns_Friedel_coverage 0.000
_reflns_number_gt 270
_reflns_number_total 280
_reflns_threshold_expression 'I > 2\s(I)'
_cod_data_source_file ic5b00989_si_001.cif
_cod_data_source_block 20150223SG134_0m_a
_cod_depositor_comments 'Adding full bibliography for 4343959.cif.'
_cod_original_cell_volume 729.74(17)
_cod_database_code 4343959
_shelx_space_group_comment
;
The symmetry employed for this shelxl refinement is uniquely defined
by the following loop, which should always be used as a source of
symmetry information in preference to the above space-group names.
They are only intended as comments.
;
_shelxl_version_number 2014/6

loop_
_space_group_symop_operation_xyz
'x, y, z'
'-x, -y, z'
'-y, x, z'
'y, -x, z'
'-x, y, -z'
'x, -y, -z'
'y, x, -z'
'-y, -x, -z'
'x+1/2, y+1/2, z+1/2'
'-x+1/2, -y+1/2, z+1/2'
'-y+1/2, x+1/2, z+1/2'
'y+1/2, -x+1/2, z+1/2'
'-x+1/2, y+1/2, -z+1/2'
'x+1/2, -y+1/2, -z+1/2'
'y+1/2, x+1/2, -z+1/2'
'-y+1/2, -x+1/2, -z+1/2'
'-x, -y, -z'
'x, y, -z'
'y, -x, -z'
'-y, x, -z'
'x, -y, z'
'-x, y, z'
'-y, -x, z'
'y, x, z'
'-x+1/2, -y+1/2, -z+1/2'
'x+1/2, y+1/2, -z+1/2'
'y+1/2, -x+1/2, -z+1/2'
'-y+1/2, x+1/2, -z+1/2'
'x+1/2, -y+1/2, z+1/2'
'-x+1/2, y+1/2, z+1/2'
'-y+1/2, -x+1/2, z+1/2'
'y+1/2, x+1/2, z+1/2'

loop_
_atom_site_label
_atom_site_type_symbol
_atom_site_fract_x
_atom_site_fract_y
_atom_site_fract_z
_atom_site_U_iso_or_equiv
_atom_site_adp_type
_atom_site_occupancy
_atom_site_site_symmetry_order
_atom_site_calc_flag
_atom_site_refinement_flags_posn
_atom_site_refinement_flags_adp
_atom_site_refinement_flags_occupancy
Sr01 Sr 0.5000 0.5000 0.32894(4) 0.01193(13) Uani 1 8 d S T P
Sr02 Sr 0.5000 1.0000 0.7500 0.01060(12) Uani 1 8 d S T P
Ge01 Ge 0.5000 0.83724(5) 0.5000 0.01085(11) Uani 1 4 d S T P
Ge02 Ge 0.18272(3) 0.81728(3) 0.39453(3) 0.01699(11) Uani 1 2 d S T P

loop_
_atom_site_aniso_label
_atom_site_aniso_U_11
_atom_site_aniso_U_22
_atom_site_aniso_U_33
_atom_site_aniso_U_23
_atom_site_aniso_U_13
_atom_site_aniso_U_12
Sr01 0.01262(17) 0.01262(17) 0.0105(2) 0.000 0.000 0.000
Sr02 0.01153(17) 0.01153(17) 0.0087(2) 0.000 0.000 0.000
Ge01 0.0111(2) 0.0106(2) 0.0109(2) 0.000 0.000 0.000
Ge02 0.01837(13) 0.01837(13) 0.01425(17) 0.00184(9) -0.00184(9) -0.00537(12)

loop_
_atom_type_symbol
_atom_type_description
_atom_type_scat_dispersion_real
_atom_type_scat_dispersion_imag
_atom_type_scat_source
Ge Ge 0.1547 1.8001 'International Tables Vol C Tables 4.2.6.8 and 6.1.1.4'
Sr Sr -1.5307 3.2498 'International Tables Vol C Tables 4.2.6.8 and 6.1.1.4'

loop_
_geom_angle_atom_site_label_1
_geom_angle_atom_site_label_2
_geom_angle_atom_site_label_3
_geom_angle
_geom_angle_site_symmetry_1
_geom_angle_site_symmetry_3
Ge01 Sr01 Ge01 67.549(10) . 19_566
Ge01 Sr01 Ge01 67.549(10) . 3_655
Ge01 Sr01 Ge01 103.663(19) 19_566 3_655
Ge01 Sr01 Ge01 103.663(19) . 17_666
Ge01 Sr01 Ge01 67.549(10) 19_566 17_666
Ge01 Sr01 Ge01 67.549(10) 3_655 17_666
Ge01 Sr01 Ge02 145.869(7) . 27_455
Ge01 Sr01 Ge02 145.869(7) 19_566 27_455
Ge01 Sr01 Ge02 99.370(10) 3_655 27_455
Ge01 Sr01 Ge02 99.370(10) 17_666 27_455
Ge01 Sr01 Ge02 145.869(7) . 26_545
Ge01 Sr01 Ge02 99.370(10) 19_566 26_545
Ge01 Sr01 Ge02 145.869(7) 3_655 26_545
Ge01 Sr01 Ge02 99.370(10) 17_666 26_545
Ge02 Sr01 Ge02 50.034(11) 27_455 26_545
Ge01 Sr01 Ge02 99.370(10) . 25_565
Ge01 Sr01 Ge02 145.869(6) 19_566 25_565
Ge01 Sr01 Ge02 99.370(10) 3_655 25_565
Ge01 Sr01 Ge02 145.869(7) 17_666 25_565
Ge02 Sr01 Ge02 50.034(11) 27_455 25_565
Ge02 Sr01 Ge02 73.462(18) 26_545 25_565
Ge01 Sr01 Ge02 99.370(10) . 28_655
Ge01 Sr01 Ge02 99.370(10) 19_566 28_655
Ge01 Sr01 Ge02 145.869(7) 3_655 28_655
Ge01 Sr01 Ge02 145.869(7) 17_666 28_655
Ge02 Sr01 Ge02 73.462(18) 27_455 28_655
Ge02 Sr01 Ge02 50.034(11) 26_545 28_655
Ge02 Sr01 Ge02 50.034(11) 25_565 28_655
Ge01 Sr01 Ge02 47.257(5) . .
Ge01 Sr01 Ge02 113.933(13) 19_566 .
Ge01 Sr01 Ge02 47.257(5) 3_655 .
Ge01 Sr01 Ge02 113.933(13) 17_666 .
Ge02 Sr01 Ge02 100.199(8) 27_455 .
Ge02 Sr01 Ge02 139.494(15) 26_545 .
Ge02 Sr01 Ge02 66.032(11) 25_565 .
Ge02 Sr01 Ge02 100.199(8) 28_655 .
Ge01 Sr01 Ge02 47.257(5) . 4_565
Ge01 Sr01 Ge02 47.257(5) 19_566 4_565
Ge01 Sr01 Ge02 113.933(13) 3_655 4_565
Ge01 Sr01 Ge02 113.933(13) 17_666 4_565
Ge02 Sr01 Ge02 139.493(15) 27_455 4_565
Ge02 Sr01 Ge02 100.198(8) 26_545 4_565
Ge02 Sr01 Ge02 100.198(8) 25_565 4_565
Ge02 Sr01 Ge02 66.032(11) 28_655 4_565
Ge02 Sr01 Ge02 87.203(4) . 4_565
Ge01 Sr01 Ge02 113.933(13) . 3_655
Ge01 Sr01 Ge02 113.933(13) 19_566 3_655
Ge01 Sr01 Ge02 47.257(5) 3_655 3_655
Ge01 Sr01 Ge02 47.257(5) 17_666 3_655
Ge02 Sr01 Ge02 66.032(11) 27_455 3_655
Ge02 Sr01 Ge02 100.198(8) 26_545 3_655
Ge02 Sr01 Ge02 100.198(8) 25_565 3_655
Ge02 Sr01 Ge02 139.493(15) 28_655 3_655
Ge02 Sr01 Ge02 87.203(4) . 3_655
Ge02 Sr01 Ge02 154.47(2) 4_565 3_655
Ge01 Sr01 Ge02 113.933(13) . 2_665
Ge01 Sr01 Ge02 47.257(5) 19_566 2_665
Ge01 Sr01 Ge02 113.933(13) 3_655 2_665
Ge01 Sr01 Ge02 47.257(5) 17_666 2_665
Ge02 Sr01 Ge02 100.198(8) 27_455 2_665
Ge02 Sr01 Ge02 66.032(11) 26_545 2_665
Ge02 Sr01 Ge02 139.493(15) 25_565 2_665
Ge02 Sr01 Ge02 100.198(8) 28_655 2_665
Ge02 Sr01 Ge02 154.47(2) . 2_665
Ge02 Sr01 Ge02 87.203(4) 4_565 2_665
Ge02 Sr01 Ge02 87.203(4) 3_655 2_665
Ge01 Sr02 Ge01 45.577(15) 11_655 27_466
Ge01 Sr02 Ge01 148.209(10) 11_655 17_676
Ge01 Sr02 Ge01 148.209(10) 27_466 17_676
Ge01 Sr02 Ge01 148.209(10) 11_655 .
Ge01 Sr02 Ge01 148.209(10) 27_466 .
Ge01 Sr02 Ge01 45.577(15) 17_676 .
Ge01 Sr02 Ge02 140.121(7) 11_655 18_556
Ge01 Sr02 Ge02 101.230(10) 27_466 18_556
Ge01 Sr02 Ge02 71.568(8) 17_676 18_556
Ge01 Sr02 Ge02 49.762(6) . 18_556
Ge01 Sr02 Ge02 49.762(6) 11_655 9
Ge01 Sr02 Ge02 71.568(8) 27_466 9
Ge01 Sr02 Ge02 101.230(10) 17_676 9
Ge01 Sr02 Ge02 140.122(7) . 9
Ge02 Sr02 Ge02 154.382(12) 18_556 9
Ge01 Sr02 Ge02 140.121(7) 11_655 20_666
Ge01 Sr02 Ge02 101.230(10) 27_466 20_666
Ge01 Sr02 Ge02 49.762(6) 17_676 20_666
Ge01 Sr02 Ge02 71.568(8) . 20_666
Ge02 Sr02 Ge02 50.392(11) 18_556 20_666
Ge02 Sr02 Ge02 105.800(6) 9 20_666
Ge01 Sr02 Ge02 71.568(8) 11_655 12_465
Ge01 Sr02 Ge02 49.762(6) 27_466 12_465
Ge01 Sr02 Ge02 101.230(10) 17_676 12_465
Ge01 Sr02 Ge02 140.122(7) . 12_465
Ge02 Sr02 Ge02 105.800(6) 18_556 12_465
Ge02 Sr02 Ge02 50.392(11) 9 12_465
Ge02 Sr02 Ge02 69.076(11) 20_666 12_465
Ge01 Sr02 Ge02 71.568(8) 11_655 10_565
Ge01 Sr02 Ge02 49.762(6) 27_466 10_565
Ge01 Sr02 Ge02 140.121(7) 17_676 10_565
Ge01 Sr02 Ge02 101.229(10) . 10_565
Ge02 Sr02 Ge02 69.076(11) 18_556 10_565
Ge02 Sr02 Ge02 117.093(12) 9 10_565
Ge02 Sr02 Ge02 105.800(6) 20_666 10_565
Ge02 Sr02 Ge02 95.335(13) 12_465 10_565
Ge01 Sr02 Ge02 101.230(10) 11_655 17_676
Ge01 Sr02 Ge02 140.121(7) 27_466 17_676
Ge01 Sr02 Ge02 49.762(6) 17_676 17_676
Ge01 Sr02 Ge02 71.568(8) . 17_676
Ge02 Sr02 Ge02 117.093(12) 18_556 17_676
Ge02 Sr02 Ge02 69.076(11) 9 17_676
Ge02 Sr02 Ge02 95.335(12) 20_666 17_676
Ge02 Sr02 Ge02 105.800(6) 12_465 17_676
Ge02 Sr02 Ge02 154.382(12) 10_565 17_676
Ge01 Sr02 Ge02 101.230(10) 11_655 19_566
Ge01 Sr02 Ge02 140.121(7) 27_466 19_566
Ge01 Sr02 Ge02 71.568(8) 17_676 19_566
Ge01 Sr02 Ge02 49.762(6) . 19_566
Ge02 Sr02 Ge02 95.335(13) 18_556 19_566
Ge02 Sr02 Ge02 105.800(6) 9 19_566
Ge02 Sr02 Ge02 117.093(12) 20_666 19_566
Ge02 Sr02 Ge02 154.382(12) 12_465 19_566
Ge02 Sr02 Ge02 105.800(6) 10_565 19_566
Ge02 Sr02 Ge02 50.392(11) 17_676 19_566
Ge01 Sr02 Ge02 49.762(6) 11_655 11_655
Ge01 Sr02 Ge02 71.568(8) 27_466 11_655
Ge01 Sr02 Ge02 140.121(7) 17_676 11_655
Ge01 Sr02 Ge02 101.229(10) . 11_655
Ge02 Sr02 Ge02 105.800(6) 18_556 11_655
Ge02 Sr02 Ge02 95.335(13) 9 11_655
Ge02 Sr02 Ge02 154.382(12) 20_666 11_655
Ge02 Sr02 Ge02 117.093(12) 12_465 11_655
Ge02 Sr02 Ge02 50.392(11) 10_565 11_655
Ge02 Sr02 Ge02 105.800(6) 17_676 11_655
Ge02 Sr02 Ge02 69.076(11) 19_566 11_655
Ge01 Ge01 Ge02 93.201(10) 17_676 .
Ge01 Ge01 Ge02 93.200(10) 17_676 19_566
Ge02 Ge01 Ge02 173.60(2) . 19_566
Ge01 Ge01 Ge02 93.200(10) 17_676 18_556
Ge02 Ge01 Ge02 54.418(14) . 18_556
Ge02 Ge01 Ge02 125.144(15) 19_566 18_556
Ge01 Ge01 Ge02 93.200(10) 17_676 4_565
Ge02 Ge01 Ge02 125.144(15) . 4_565
Ge02 Ge01 Ge02 54.419(14) 19_566 4_565
Ge02 Ge01 Ge02 173.60(2) 18_556 4_565
Ge01 Ge01 Sr02 67.211(7) 17_676 .
Ge02 Ge01 Sr02 116.306(9) . .
Ge02 Ge01 Sr02 66.426(7) 19_566 .
Ge02 Ge01 Sr02 66.426(7) 18_556 .
Ge02 Ge01 Sr02 116.306(9) 4_565 .
Ge01 Ge01 Sr02 67.211(7) 17_676 17_676
Ge02 Ge01 Sr02 66.427(7) . 17_676
Ge02 Ge01 Sr02 116.306(9) 19_566 17_676
Ge02 Ge01 Sr02 116.306(9) 18_556 17_676
Ge02 Ge01 Sr02 66.426(7) 4_565 17_676
Sr02 Ge01 Sr02 134.423(15) . 17_676
Ge01 Ge01 Sr01 141.831(9) 17_676 .
Ge02 Ge01 Sr01 70.946(10) . .
Ge02 Ge01 Sr01 103.808(11) 19_566 .
Ge02 Ge01 Sr01 103.808(11) 18_556 .
Ge02 Ge01 Sr01 70.946(10) 4_565 .
Sr02 Ge01 Sr01 150.957(13) . .
Sr02 Ge01 Sr01 74.620(11) 17_676 .
Ge01 Ge01 Sr01 141.831(9) 17_676 17_666
Ge02 Ge01 Sr01 103.808(11) . 17_666
Ge02 Ge01 Sr01 70.946(10) 19_566 17_666
Ge02 Ge01 Sr01 70.946(10) 18_556 17_666
Ge02 Ge01 Sr01 103.809(11) 4_565 17_666
Sr02 Ge01 Sr01 74.619(10) . 17_666
Sr02 Ge01 Sr01 150.958(13) 17_676 17_666
Sr01 Ge01 Sr01 76.338(19) . 17_666
Ge02 Ge02 Ge01 62.792(7) 18_556 .
Ge02 Ge02 Ge01 62.792(7) 18_556 3_655
Ge01 Ge02 Ge01 83.688(18) . 3_655
Ge02 Ge02 Ge02 90.0 18_556 4_465
Ge01 Ge02 Ge02 152.573(7) . 4_465
Ge01 Ge02 Ge02 86.800(10) 3_655 4_465
Ge02 Ge02 Ge02 90.0 18_556 3_665
Ge01 Ge02 Ge02 86.800(10) . 3_665
Ge01 Ge02 Ge02 152.573(7) 3_655 3_665
Ge02 Ge02 Ge02 90.0 4_465 3_665
Ge02 Ge02 Sr02 121.454(6) 18_556 9_444
Ge01 Ge02 Sr02 131.127(14) . 9_444
Ge01 Ge02 Sr02 63.812(8) 3_655 9_444
Ge02 Ge02 Sr02 64.804(6) 4_465 9_444
Ge02 Ge02 Sr02 137.666(6) 3_665 9_444
Ge02 Ge02 Sr02 121.454(6) 18_556 17_676
Ge01 Ge02 Sr02 63.812(8) . 17_676
Ge01 Ge02 Sr02 131.127(14) 3_655 17_676
Ge02 Ge02 Sr02 137.666(6) 4_465 17_676
Ge02 Ge02 Sr02 64.804(6) 3_665 17_676
Sr02 Ge02 Sr02 110.924(12) 9_444 17_676
Ge02 Ge02 Sr01 143.268(9) 18_556 25_565
Ge01 Ge02 Sr01 135.906(8) . 25_565
Ge01 Ge02 Sr01 135.905(8) 3_655 25_565
Ge02 Ge02 Sr01 64.982(6) 4_465 25_565
Ge02 Ge02 Sr01 64.982(6) 3_665 25_565
Sr02 Ge02 Sr01 73.404(8) 9_444 25_565
Sr02 Ge02 Sr01 73.404(8) 17_676 25_565
Ge02 Ge02 Sr01 102.764(10) 18_556 .
Ge01 Ge02 Sr01 61.797(11) . .
Ge01 Ge02 Sr01 61.797(11) 3_655 .
Ge02 Ge02 Sr01 133.601(2) 4_465 .
Ge02 Ge02 Sr01 133.601(2) 3_665 .
Sr02 Ge02 Sr01 70.640(7) 9_444 .
Sr02 Ge02 Sr01 70.640(7) 17_676 .
Sr01 Ge02 Sr01 113.968(11) 25_565 .

loop_
_geom_bond_atom_site_label_1
_geom_bond_atom_site_label_2
_geom_bond_distance
_geom_bond_site_symmetry_2
Sr01 Ge01 3.3373(5) .
Sr01 Ge01 3.3373(5) 19_566
Sr01 Ge01 3.3373(5) 3_655
Sr01 Ge01 3.3373(5) 17_666
Sr01 Ge02 3.3615(6) 27_455
Sr01 Ge02 3.3615(6) 26_545
Sr01 Ge02 3.3615(6) 25_565
Sr01 Ge02 3.3615(6) 28_655
Sr01 Ge02 3.5794(5) .
Sr01 Ge02 3.5794(5) 4_565
Sr01 Ge02 3.5794(5) 3_655
Sr01 Ge02 3.5794(5) 2_665
Sr02 Ge01 3.2692(4) 11_655
Sr02 Ge01 3.2692(4) 27_466
Sr02 Ge01 3.2692(3) 17_676
Sr02 Ge01 3.2692(3) .
Sr02 Ge02 3.3392(3) 18_556
Sr02 Ge02 3.3392(3) 9
Sr02 Ge02 3.3392(3) 20_666
Sr02 Ge02 3.3392(3) 12_465
Sr02 Ge02 3.3392(3) 10_565
Sr02 Ge02 3.3392(3) 17_676
Sr02 Ge02 3.3392(3) 19_566
Sr02 Ge02 3.3392(3) 11_655
Ge01 Ge01 2.5325(9) 17_676
Ge01 Ge02 2.7811(3) .
Ge01 Ge02 2.7811(3) 19_566
Ge01 Ge02 2.7811(3) 18_556
Ge01 Ge02 2.7811(3) 4_565
Ge01 Sr02 3.2692(3) 17_676
Ge01 Sr01 3.3373(5) 17_666
Ge02 Ge02 2.5432(7) 18_556
Ge02 Ge01 2.7811(3) 3_655
Ge02 Ge02 2.8431(6) 4_465
Ge02 Ge02 2.8431(6) 3_665
Ge02 Sr02 3.3392(3) 9_444
Ge02 Sr02 3.3392(3) 17_676
Ge02 Sr01 3.3615(6) 25_565
